data_1506340
loop_
_publ_author_name
'Fu, Han'
'Lam, Yulin'

_publ_section_title
;
 Traceless Solid-Phase Synthesis of N1,N7-Disubstituted Purines
;
_journal_issue 5
_journal_name_full 'Journal of Combinatorial Chemistry'
_journal_page_first 734
_journal_paper_doi 10.1021/cc050058f
_journal_volume 7
_journal_year 2005
_chemical_formula_sum 'C19 H26 N4 O2'
_chemical_formula_weight 342.44
_chemical_name_systematic
; 
 7-Benzyl-1-heptyl-1,7-dihydro-purin-6-one 
;
_space_group_IT_number 14
_symmetry_cell_setting monoclinic
_symmetry_space_group_name_Hall '-P 2ybc'
_symmetry_space_group_name_H-M 'P 1 21/c 1'
_atom_sites_solution_hydrogens geom
_atom_sites_solution_primary direct
_atom_sites_solution_secondary difmap
_audit_creation_method SHELXL-97
_cell_angle_alpha 90.00
_cell_angle_beta 99.752(4)
_cell_angle_gamma 90.00
_cell_formula_units_Z 4
_cell_length_a 17.164(3)
_cell_length_b 8.4372(14)
_cell_length_c 13.333(2)
_cell_measurement_reflns_used 946
_cell_measurement_temperature 223(2)
_cell_measurement_theta_max 23.06
_cell_measurement_theta_min 2.70
_cell_volume 1902.9(5)
_computing_cell_refinement 'Bruker SMART'
_computing_data_collection 'Bruker SMART'
_computing_data_reduction 'Bruker SAINT'
_computing_molecular_graphics 'Bruker SHELXTL'
_computing_publication_material 'Bruker SHELXTL'
_computing_structure_refinement 'SHELXL-97 (Sheldrick, 1997)'
_computing_structure_solution 'SHELXS-97 (Sheldrick, 1990)'
_diffrn_ambient_temperature 223(2)
_diffrn_measured_fraction_theta_full 0.997
_diffrn_measured_fraction_theta_max 0.997
_diffrn_measurement_device_type 'CCD area detector'
_diffrn_measurement_method 'phi and omega scans'
_diffrn_radiation_monochromator graphite
_diffrn_radiation_source 'fine-focus sealed tube'
_diffrn_radiation_type MoK\a
_diffrn_radiation_wavelength 0.71073
_diffrn_reflns_av_R_equivalents 0.0274
_diffrn_reflns_av_sigmaI/netI 0.0265
_diffrn_reflns_limit_h_max 19
_diffrn_reflns_limit_h_min -14
_diffrn_reflns_limit_k_max 8
_diffrn_reflns_limit_k_min -9
_diffrn_reflns_limit_l_max 11
_diffrn_reflns_limit_l_min -14
_diffrn_reflns_number 9008
_diffrn_reflns_theta_full 23.29
_diffrn_reflns_theta_max 23.29
_diffrn_reflns_theta_min 2.41
_exptl_absorpt_coefficient_mu 0.079
_exptl_absorpt_correction_type sadabs
_exptl_crystal_colour colorless
_exptl_crystal_density_diffrn 1.195
_exptl_crystal_density_method 'not measured'
_exptl_crystal_description blocks
_exptl_crystal_F_000 736
_exptl_crystal_size_max 0.78
_exptl_crystal_size_mid 0.65
_exptl_crystal_size_min 0.26
_refine_diff_density_max 0.249
_refine_diff_density_min -0.154
_refine_diff_density_rms 0.039
_refine_ls_extinction_method none
_refine_ls_goodness_of_fit_ref 1.045
_refine_ls_hydrogen_treatment mixed
_refine_ls_matrix_type full
_refine_ls_number_parameters 270
_refine_ls_number_reflns 2736
_refine_ls_number_restraints 26
_refine_ls_restrained_S_all 1.072
_refine_ls_R_factor_all 0.0591
_refine_ls_R_factor_gt 0.0465
_refine_ls_shift/su_max 0.000
_refine_ls_shift/su_mean 0.000
_refine_ls_structure_factor_coef Fsqd
_refine_ls_weighting_details 'calc w=1/[\s^2^(Fo^2^)+(0.0835P)^2^+0.2998P] where P=(Fo^2^+2Fc^2^)/3'
_refine_ls_weighting_scheme calc
_refine_ls_wR_factor_gt 0.1256
_refine_ls_wR_factor_ref 0.1345
_reflns_number_gt 2200
_reflns_number_total 2736
_reflns_threshold_expression >2sigma(I)
_cod_data_source_file cc050058fsi20050505_124306.cif
_cod_data_source_block 7-Benzyl-1-heptyl-1,7-dihydro-purin-6-one
_cod_depositor_comments
;
The following automatic conversions were performed:

'_symmetry_cell_setting' value 'Monoclinic' changed to 'monoclinic'
according to /home/saulius/struct/CIF-dictionaries/cif_core.dic
dictionary named 'cif_core.dic' version 2.4.1 from 2010-06-29.

Automatic conversion script
Id: cif_fix_values 1715 2011-07-08 13:25:40Z adriana 
;
_cod_original_cell_volume 1902.9(6)
_cod_original_sg_symbol_H-M P2(1)/c
_cod_database_code 1506340

loop_
_symmetry_equiv_pos_as_xyz
'x, y, z'
'-x, y+1/2, -z+1/2'
'-x, -y, -z'
'x, -y-1/2, z-1/2'

loop_
_atom_site_label
_atom_site_type_symbol
_atom_site_fract_x
_atom_site_fract_y
_atom_site_fract_z
_atom_site_U_iso_or_equiv
_atom_site_adp_type
_atom_site_occupancy
_atom_site_symmetry_multiplicity
_atom_site_calc_flag
_atom_site_refinement_flags
_atom_site_disorder_assembly
_atom_site_disorder_group
N1 N 0.87865(9) 0.12832(17) 0.86795(11) 0.0375(4) Uani 1 1 d . . .
O1 O 0.83061(9) -0.11432(16) 0.80757(10) 0.0501(4) Uani 1 1 d . . .
N2 N 0.93744(10) 0.17774(18) 1.03948(12) 0.0415(4) Uani 1 1 d . . .
N4 N 0.87309(9) -0.21910(17) 1.03261(12) 0.0392(4) Uani 1 1 d . . .
C3 C 0.91805(11) 0.0240(2) 1.05787(14) 0.0363(5) Uani 1 1 d . . .
C4 C 0.88059(11) -0.0769(2) 0.98380(13) 0.0347(5) Uani 1 1 d . . .
C2 C 0.91609(11) 0.2203(2) 0.94564(15) 0.0405(5) Uani 1 1 d . . .
H2 H 0.9275 0.3252 0.9293 0.049 Uiso 1 1 calc R . .
C1 C 0.85988(11) -0.0326(2) 0.88020(14) 0.0375(5) Uani 1 1 d . . .
N3 N 0.93342(10) -0.05007(19) 1.15009(12) 0.0443(5) Uani 1 1 d . . .
C13 C 0.85715(12) 0.1975(2) 0.76578(14) 0.0454(5) Uani 1 1 d . . .
H13A H 0.8685 0.1204 0.7152 0.054 Uiso 1 1 calc R . .
H13B H 0.8899 0.2914 0.7608 0.054 Uiso 1 1 calc R . .
C5 C 0.90529(12) -0.1957(2) 1.13057(15) 0.0439(5) Uani 1 1 d . . .
H5 H 0.9077 -0.2749 1.1806 0.053 Uiso 1 1 calc R . .
C6 C 0.83645(13) -0.3665(2) 0.98882(16) 0.0457(5) Uani 1 1 d . . .
H6A H 0.8573 -0.4556 1.0323 0.055 Uiso 1 1 calc R . .
H6B H 0.8512 -0.3831 0.9217 0.055 Uiso 1 1 calc R . .
C7 C 0.74815(13) -0.3653(2) 0.97793(17) 0.0479(6) Uani 1 1 d . . .
C8 C 0.71117(15) -0.3669(3) 1.0622(2) 0.0644(7) Uani 1 1 d . . .
H8 H 0.7417 -0.3662 1.1278 0.077 Uiso 1 1 calc R . .
C14 C 0.77158(13) 0.2436(3) 0.74167(17) 0.0585(6) Uani 1 1 d . B .
H14A H 0.7609 0.3248 0.7901 0.070 Uiso 1 1 calc R . .
H14B H 0.7389 0.1510 0.7503 0.070 Uiso 1 1 calc R . .
C12 C 0.70180(16) -0.3661(3) 0.8826(2) 0.0704(7) Uani 1 1 d . . .
H12 H 0.7262 -0.3647 0.8246 0.085 Uiso 1 1 calc R . .
C15 C 0.74817(15) 0.3070(3) 0.63452(19) 0.0679(7) Uani 1 1 d DU . .
H15A H 0.7541 0.2240 0.5849 0.081 Uiso 1 1 calc R A 1
H15B H 0.7822 0.3963 0.6235 0.081 Uiso 1 1 calc R A 1
C10 C 0.58515(19) -0.3713(4) 0.9549(4) 0.0998(11) Uani 1 1 d . . .
H10 H 0.5297 -0.3740 0.9469 0.120 Uiso 1 1 calc R . .
C11 C 0.6212(2) -0.3690(4) 0.8708(3) 0.0989(11) Uani 1 1 d . . .
H11 H 0.5906 -0.3694 0.8053 0.119 Uiso 1 1 calc R . .
C9 C 0.62959(19) -0.3696(4) 1.0510(3) 0.0884(9) Uani 1 1 d . . .
H9 H 0.6047 -0.3702 1.1086 0.106 Uiso 1 1 calc R . .
C16B C 0.6661(5) 0.3328(12) 0.5848(5) 0.081(3) Uani 0.50 1 d PDU B 2
H16A H 0.6421 0.4137 0.6227 0.097 Uiso 0.50 1 calc PR B 2
H16B H 0.6363 0.2342 0.5874 0.097 Uiso 0.50 1 calc PR B 2
C16A C 0.6614(5) 0.3612(14) 0.6212(6) 0.085(3) Uani 0.50 1 d PDU B 1
H16C H 0.6291 0.2705 0.6349 0.102 Uiso 0.50 1 calc PR B 1
H16D H 0.6570 0.4419 0.6728 0.102 Uiso 0.50 1 calc PR B 1
C17A C 0.6263(5) 0.4291(9) 0.5169(5) 0.094(2) Uani 0.50 1 d PD B 1
H17A H 0.5735 0.4706 0.5205 0.113 Uiso 0.50 1 calc PR B 1
H17B H 0.6590 0.5188 0.5027 0.113 Uiso 0.50 1 calc PR B 1
C18A C 0.6196(6) 0.3197(9) 0.4319(5) 0.098(2) Uani 0.50 1 d PD B 1
H18A H 0.5884 0.2276 0.4462 0.118 Uiso 0.50 1 calc PR B 1
H18B H 0.6724 0.2820 0.4251 0.118 Uiso 0.50 1 calc PR B 1
C17B C 0.6593(4) 0.3861(10) 0.4726(6) 0.083(2) Uani 0.50 1 d PD B 2
H17C H 0.6896 0.4838 0.4692 0.100 Uiso 0.50 1 calc PR B 2
H17D H 0.6814 0.3042 0.4335 0.100 Uiso 0.50 1 calc PR B 2
C18B C 0.5764(4) 0.4135(12) 0.4288(6) 0.113(2) Uani 0.50 1 d PD B 2
H18C H 0.5555 0.4999 0.4656 0.136 Uiso 0.50 1 calc PR B 2
H18D H 0.5457 0.3178 0.4370 0.136 Uiso 0.50 1 calc PR B 2
C19A C 0.5811(10) 0.394(2) 0.3325(8) 0.153(7) Uani 0.50 1 d PD B 1
H19A H 0.5785 0.3164 0.2782 0.229 Uiso 0.50 1 calc PR B 1
H19B H 0.6121 0.4842 0.3175 0.229 Uiso 0.50 1 calc PR B 1
H19C H 0.5281 0.4282 0.3380 0.229 Uiso 0.50 1 calc PR B 1
C19B C 0.5668(8) 0.4552(18) 0.3174(9) 0.119(5) Uani 0.50 1 d PD B 2
H19D H 0.5114 0.4741 0.2909 0.179 Uiso 0.50 1 calc PR B 2
H19E H 0.5859 0.3684 0.2805 0.179 Uiso 0.50 1 calc PR B 2
H19F H 0.5970 0.5501 0.3092 0.179 Uiso 0.50 1 calc PR B 2
O1S O 0.99508(10) 0.96931(18) 0.36331(12) 0.0530(4) Uani 1 1 d . . .
H1SA H 0.9788(14) 0.968(3) 0.296(2) 0.068(8) Uiso 1 1 d . . .
H2S H 1.0110(15) 0.874(4) 0.386(2) 0.080(9) Uiso 1 1 d . . .

loop_
_atom_site_aniso_label
_atom_site_aniso_U_11
_atom_site_aniso_U_22
_atom_site_aniso_U_33
_atom_site_aniso_U_23
_atom_site_aniso_U_13
_atom_site_aniso_U_12
N1 0.0500(10) 0.0307(9) 0.0326(9) 0.0015(7) 0.0094(7) -0.0018(7)
O1 0.0741(11) 0.0402(8) 0.0349(8) -0.0064(6) 0.0064(7) -0.0085(7)
N2 0.0531(11) 0.0321(9) 0.0387(10) -0.0032(7) 0.0064(7) -0.0033(7)
N4 0.0505(10) 0.0290(9) 0.0380(9) 0.0018(7) 0.0070(7) -0.0010(7)
C3 0.0454(12) 0.0311(10) 0.0329(10) -0.0010(8) 0.0079(8) 0.0019(8)
C4 0.0434(12) 0.0286(10) 0.0333(10) -0.0009(8) 0.0096(8) 0.0002(8)
C2 0.0508(13) 0.0293(10) 0.0423(12) -0.0012(9) 0.0105(9) -0.0023(8)
C1 0.0478(12) 0.0321(11) 0.0340(11) -0.0029(9) 0.0104(9) -0.0010(8)
N3 0.0589(11) 0.0372(10) 0.0354(9) 0.0003(7) 0.0041(7) 0.0017(8)
C13 0.0607(14) 0.0405(11) 0.0363(11) 0.0064(9) 0.0120(9) -0.0034(9)
C5 0.0560(13) 0.0381(12) 0.0368(11) 0.0062(9) 0.0053(9) 0.0033(9)
C6 0.0619(15) 0.0274(10) 0.0477(12) -0.0004(9) 0.0087(10) -0.0021(9)
C7 0.0569(14) 0.0311(11) 0.0540(14) 0.0027(9) 0.0048(11) -0.0063(9)
C8 0.0632(18) 0.0631(16) 0.0674(17) 0.0124(12) 0.0129(13) -0.0006(12)
C14 0.0647(16) 0.0611(15) 0.0500(14) 0.0116(11) 0.0106(11) 0.0048(11)
C12 0.0709(19) 0.0689(17) 0.0658(17) -0.0013(13) -0.0052(13) -0.0147(13)
C15 0.0783(18) 0.0657(16) 0.0561(15) 0.0167(12) 0.0009(12) -0.0033(13)
C10 0.055(2) 0.088(2) 0.150(4) 0.013(2) 0.000(2) -0.0115(15)
C11 0.078(2) 0.104(3) 0.104(3) 0.007(2) -0.019(2) -0.0242(18)
C9 0.075(2) 0.085(2) 0.110(3) 0.0141(18) 0.0318(19) -0.0017(16)
C16B 0.102(5) 0.084(5) 0.049(5) 0.006(4) -0.013(4) -0.018(4)
C16A 0.090(5) 0.113(6) 0.041(4) 0.005(4) -0.020(3) 0.025(4)
C17A 0.080(5) 0.133(6) 0.062(4) 0.007(4) -0.012(4) 0.042(4)
C18A 0.092(6) 0.092(6) 0.107(6) -0.004(5) 0.007(5) 0.019(5)
C17B 0.064(5) 0.104(6) 0.084(5) -0.014(4) 0.019(4) -0.010(4)
C18B 0.095(6) 0.137(7) 0.099(7) 0.012(5) -0.009(4) 0.004(5)
C19A 0.124(8) 0.26(2) 0.059(7) -0.013(7) -0.028(5) 0.096(10)
C19B 0.119(10) 0.139(9) 0.080(6) 0.017(6) -0.041(6) 0.003(8)
O1S 0.0812(12) 0.0376(9) 0.0369(9) -0.0031(7) 0.0006(7) 0.0122(7)

loop_
_atom_type_symbol
_atom_type_description
_atom_type_scat_dispersion_real
_atom_type_scat_dispersion_imag
_atom_type_scat_source
C C 0.0033 0.0016 'International Tables Vol C Tables 4.2.6.8 and 6.1.1.4'
H H 0.0000 0.0000 'International Tables Vol C Tables 4.2.6.8 and 6.1.1.4'
N N 0.0061 0.0033 'International Tables Vol C Tables 4.2.6.8 and 6.1.1.4'
O O 0.0106 0.0060 'International Tables Vol C Tables 4.2.6.8 and 6.1.1.4'

loop_
_geom_angle_atom_site_label_1
_geom_angle_atom_site_label_2
_geom_angle_atom_site_label_3
_geom_angle
C2 N1 C1 123.13(16)
C2 N1 C13 119.32(16)
C1 N1 C13 117.55(15)
C2 N2 C3 113.45(16)
C5 N4 C4 105.94(15)
C5 N4 C6 126.04(16)
C4 N4 C6 128.01(16)
N3 C3 N2 125.33(17)
N3 C3 C4 111.04(16)
N2 C3 C4 123.63(17)
C3 C4 N4 105.55(16)
C3 C4 C1 123.07(17)
N4 C4 C1 131.33(17)
N2 C2 N1 126.59(17)
O1 C1 N1 121.42(16)
O1 C1 C4 128.58(17)
N1 C1 C4 110.01(16)
C5 N3 C3 103.78(16)
N1 C13 C14 112.61(16)
N3 C5 N4 113.69(17)
N4 C6 C7 113.01(16)
C12 C7 C8 118.4(2)
C12 C7 C6 120.3(2)
C8 C7 C6 121.2(2)
C7 C8 C9 120.5(3)
C13 C14 C15 112.79(19)
C11 C12 C7 121.4(3)
C16B C15 C14 124.0(4)
C16B C15 C16A 21.3(5)
C14 C15 C16A 108.1(4)
C11 C10 C9 120.4(3)
C12 C11 C10 119.6(3)
C10 C9 C8 119.5(3)
C15 C16B C17B 112.9(6)
C17A C16A C15 116.1(6)
C18A C17A C16A 116.0(7)
C17A C18A C19A 112.7(8)
C18B C17B C16B 109.9(6)
C17B C18B C19B 111.5(8)

loop_
_geom_bond_atom_site_label_1
_geom_bond_atom_site_label_2
_geom_bond_distance
N1 C2 1.365(2)
N1 C1 1.411(2)
N1 C13 1.470(2)
O1 C1 1.225(2)
N2 C2 1.294(2)
N2 C3 1.372(2)
N4 C5 1.344(2)
N4 C4 1.381(2)
N4 C6 1.469(2)
C3 N3 1.364(2)
C3 C4 1.377(3)
C4 C1 1.417(3)
N3 C5 1.330(3)
C13 C14 1.501(3)
C6 C7 1.498(3)
C7 C12 1.380(3)
C7 C8 1.382(3)
C8 C9 1.383(4)
C14 C15 1.514(3)
C12 C11 1.366(4)
C15 C16B 1.468(7)
C15 C16A 1.540(7)
C10 C11 1.369(5)
C10 C9 1.376(5)
C16B C17B 1.548(8)
C16A C17A 1.530(7)
C17A C18A 1.451(7)
C18A C19A 1.512(8)
C17B C18B 1.463(7)
C18B C19B 1.508(9)

loop_
_geom_torsion_atom_site_label_1
_geom_torsion_atom_site_label_2
_geom_torsion_atom_site_label_3
_geom_torsion_atom_site_label_4
_geom_torsion
C2 N2 C3 N3 -179.68(18)
C2 N2 C3 C4 0.9(3)
N3 C3 C4 N4 -0.4(2)
N2 C3 C4 N4 179.11(17)
N3 C3 C4 C1 -177.95(17)
N2 C3 C4 C1 1.5(3)
C5 N4 C4 C3 0.3(2)
C6 N4 C4 C3 179.25(18)
C5 N4 C4 C1 177.60(19)
C6 N4 C4 C1 -3.4(3)
C3 N2 C2 N1 -0.7(3)
C1 N1 C2 N2 -2.0(3)
C13 N1 C2 N2 178.71(18)
C2 N1 C1 O1 -175.47(17)
C13 N1 C1 O1 3.8(3)
C2 N1 C1 C4 4.0(2)
C13 N1 C1 C4 -176.73(15)
C3 C4 C1 O1 175.66(19)
N4 C4 C1 O1 -1.3(3)
C3 C4 C1 N1 -3.7(3)
N4 C4 C1 N1 179.36(19)
N2 C3 N3 C5 -179.17(19)
C4 C3 N3 C5 0.3(2)
C2 N1 C13 C14 -100.3(2)
C1 N1 C13 C14 80.3(2)
C3 N3 C5 N4 -0.1(2)
C4 N4 C5 N3 -0.1(2)
C6 N4 C5 N3 -179.11(18)
C5 N4 C6 C7 98.2(2)
C4 N4 C6 C7 -80.6(2)
N4 C6 C7 C12 113.3(2)
N4 C6 C7 C8 -68.2(2)
C12 C7 C8 C9 0.1(3)
C6 C7 C8 C9 -178.5(2)
N1 C13 C14 C15 -177.00(19)
C8 C7 C12 C11 -0.2(4)
C6 C7 C12 C11 178.4(2)
C13 C14 C15 C16B 168.2(5)
C13 C14 C15 C16A -176.0(5)
C7 C12 C11 C10 -0.1(5)
C9 C10 C11 C12 0.4(5)
C11 C10 C9 C8 -0.6(5)
C7 C8 C9 C10 0.3(4)
C14 C15 C16B C17B -175.6(5)
C16A C15 C16B C17B 139(3)
C16B C15 C16A C17A -38.3(15)
C14 C15 C16A C17A -179.8(7)
C15 C16A C17A C18A 64.7(12)
C16A C17A C18A C19A 177.5(10)
C15 C16B C17B C18B -178.6(8)
C16B C17B C18B C19B -176.3(9)
